data_4030348
loop_
_publ_author_name
'Desmarteau, D. D.'
'Pennington, W. T.'
'Sung, K.-S.'
'Zhu, S.-Z.'
'Scott, R.'

_publ_section_title
;
 Novel layered structures in metal salts of bis(sulfonyl) methanes
;
_journal_name_full 'European Journal of Solid State and Inorganic Chemistry'
_journal_page_first 905
_journal_page_last 917
_journal_volume 28
_journal_year 1991
_chemical_formula_sum 'C3 H2 F6 O4 S2'
_chemical_formula_weight 280.19
_space_group_IT_number 4
_symmetry_cell_setting monoclinic
_symmetry_Int_Tables_number 4
_symmetry_space_group_name_Hall 'P 2yb'
_symmetry_space_group_name_H-M 'P 1 21 1'
_cell_angle_alpha 90
_cell_angle_beta 106.79(2)
_cell_angle_gamma 90
_cell_formula_units_Z 2
_cell_length_a 5.429(1)
_cell_length_b 9.240(2)
_cell_length_c 9.298(2)
_cell_volume 446.54(17)
_diffrn_ambient_temperature 294
_diffrn_radiation_probe x-ray
_diffrn_radiation_type MoK\a
_diffrn_radiation_wavelength 0.71069
_exptl_absorpt_coefficient_mu 0.689
_exptl_crystal_density_diffrn 2.084
_exptl_crystal_F_000 276
_refine_ls_number_reflns 827
_refine_ls_R_factor_gt 0.0392
_refine_ls_wR_factor_gt 0.0501
_cod_data_source_file EJSSIC-1991-28-905-917-3.cif
_cod_data_source_block 3
_cod_original_sg_symbol_H-M 'P 21'
_cod_database_code 4030348

loop_
_symmetry_equiv_pos_site_id
_symmetry_equiv_pos_as_xyz
1 x,y,z
2 -x,1/2+y,-z

loop_
_atom_site_label
_atom_site_type_symbol
_atom_site_thermal_displace_type
_atom_site_fract_x
_atom_site_fract_y
_atom_site_fract_z
_atom_site_occupancy
_atom_site_U_iso_or_equiv
S1 S Uiso 0.7380(2) 0.69430 0.01850(10) 1.000 0.0260(10)
S2 S Uiso 0.4290(2) 0.8060(2) -0.27130(10) 1.000 0.0280(10)
F1 F Uiso 0.7807(9) 0.9039(5) 0.2120(4) 1.000 0.064(2)
F2 F Uiso 0.9274(7) 0.7003(5) 0.3054(4) 1.000 0.0510(10)
F3 F Uiso 1.1377(6) 0.8279(5) 0.1897(3) 1.000 0.0490(10)
F4 F Uiso 0.6628(8) 0.8853(5) -0.4672(4) 1.000 0.062(2)
F5 F Uiso 0.2748(7) 0.9537(6) -0.5145(4) 1.000 0.0600(10)
F6 F Uiso 0.5643(8) 1.0600(4) -0.3435(4) 1.000 0.0520(10)
O1 O Uiso 0.9098(8) 0.5881(5) -0.0045(5) 1.000 0.0420(10)
O2 O Uiso 0.4904(7) 0.6572(5) 0.0314(4) 1.000 0.0380(10)
O3 O Uiso 0.4394(8) 0.6652(5) -0.3298(4) 1.000 0.0450(10)
O4 O Uiso 0.2083(7) 0.8594(5) -0.2362(4) 1.000 0.0400(10)
C1 C Uiso 0.7078(9) 0.8373(6) -0.1146(5) 1.000 0.0240(10)
C2 C Uiso 0.9080(10) 0.7902(6) 0.1941(6) 1.000 0.037(2)
C3 C Uiso 0.4880(10) 0.9348(6) -0.4096(5) 1.000 0.032(2)
H1 H Uiso 0.640(10) 0.910(10) -0.067(9) 1.000 0.07(2)
H2 H Uiso 0.84(2) 0.830(10) -0.125(8) 1.000 0.06(2)

loop_
_atom_type_symbol
_atom_type_description
_atom_type_scat_dispersion_real
_atom_type_scat_dispersion_imag
_atom_type_scat_source
C C 0.0033 0.0016 ' International Tables Vol C Tables 4.2.6.8 and 6.1.1.4'
H H 0.0000 0.0000 ' International Tables Vol C Tables 4.2.6.8 and 6.1.1.4'
F F 0.0171 0.0103 ' International Tables Vol C Tables 4.2.6.8 and 6.1.1.4'
O O 0.0106 0.0060 ' International Tables Vol C Tables 4.2.6.8 and 6.1.1.4'
S S 0.1246 0.1234 ' International Tables Vol C Tables 4.2.6.8 and 6.1.1.4'

loop_
_geom_angle_atom_site_label_1
_geom_angle_atom_site_label_2
_geom_angle_atom_site_label_3
_geom_angle
_geom_angle_publ_flag
O1 S1 O2 121.7(3) yes
O1 S1 C1 110.0(3) yes
O1 S1 C2 106.5(3) yes
O2 S1 C1 109.7(2) yes
O2 S1 C2 106.4(2) yes
C1 S1 C2 100.3(2) yes
O3 S2 O4 122.5(3) yes
O3 S2 C1 110.0(3) yes
O3 S2 C3 106.9(2) yes
O4 S2 C1 109.1(2) yes
O4 S2 C3 105.3(3) yes
C1 S2 C3 100.7(2) yes
S1 C1 S2 109.3(3) yes
S1 C2 F1 110.7(4) yes
S1 C2 F2 107.4(4) yes
S1 C2 F3 109.7(4) yes
F1 C2 F2 109.8(5) yes
F1 C2 F3 109.7(5) yes
F2 C2 F3 109.6(5) yes
S2 C3 F4 110.7(4) yes
S2 C3 F5 108.4(4) yes
S2 C3 F6 109.6(3) yes
F4 C3 F5 109.8(4) yes
F4 C3 F6 109.4(5) yes
F5 C3 F6 109.0(5) yes
S1 C1 H1 100(5) no
S1 C1 H2 97(6) no
S2 C1 H1 98(4) no
S2 C1 H2 120(6) no
H1 C1 H2 130(8) no

loop_
_geom_bond_atom_site_label_1
_geom_bond_atom_site_label_2
_geom_bond_distance
_geom_bond_publ_flag
S1 O1 1.412(5) yes
S1 O2 1.426(4) yes
S1 C1 1.785(5) yes
S1 C2 1.853(5) yes
S2 O3 1.418(5) yes
S2 O4 1.418(4) yes
S2 C1 1.795(5) yes
S2 C3 1.847(5) yes
F1 C2 1.294(7) yes
F2 C2 1.307(7) yes
F3 C2 1.307(7) yes
F4 C3 1.300(7) yes
F5 C3 1.292(6) yes
F6 C3 1.319(7) yes
C1 H1 0.94(8) no
C1 H2 0.75(11) no

loop_
_geom_hbond_atom_site_label_D
_geom_hbond_atom_site_label_H
_geom_hbond_atom_site_label_A
_geom_hbond_distance_DH
_geom_hbond_distance_HA
_geom_hbond_distance_DA
_geom_hbond_angle_DHA
_geom_hbond_site_symmetry_A
_geom_hbond_publ_flag
C1 H1 F1 0.94(8) 2.48(8) 3.010(6) 116(6) . yes
C1 H1 O2 0.94(8) 2.44(9) 3.313(7) 155(7) 2_655 yes
C1 H2 O4 0.75(11) 2.52(11) 3.237(6) 160(7) 1_655 yes

loop_
_geom_torsion_atom_site_label_1
_geom_torsion_atom_site_label_2
_geom_torsion_atom_site_label_3
_geom_torsion_atom_site_label_4
_geom_torsion
_geom_torsion_publ_flag
O1 S1 C1 S2 95.9(3) no
O2 S1 C1 S2 -40.5(3) no
C2 S1 C1 S2 -152.2(3) no
O1 S1 C2 F1 170.2(4) no
O1 S1 C2 F2 -70.1(4) no
O1 S1 C2 F3 49.0(4) no
O2 S1 C2 F1 -58.7(5) no
O2 S1 C2 F2 61.1(4) no
O2 S1 C2 F3 -179.9(4) no
C1 S1 C2 F1 55.6(4) no
C1 S1 C2 F2 175.4(4) no
C1 S1 C2 F3 -65.6(4) no
O3 S2 C1 S1 -53.2(3) no
O4 S2 C1 S1 83.8(3) no
C3 S2 C1 S1 -165.7(3) no
O3 S2 C3 F4 -38.7(4) no
O3 S2 C3 F5 81.7(4) no
O3 S2 C3 F6 -159.5(4) no
O4 S2 C3 F4 -170.4(4) no
O4 S2 C3 F5 -50.0(4) no
O4 S2 C3 F6 68.8(4) no
C1 S2 C3 F4 76.2(4) no
C1 S2 C3 F5 -163.4(4) no
C1 S2 C3 F6 -44.6(4) no
